data_4000850
loop_
_publ_author_name
'Murata, Tsuyoshi'
'Shao, Xiangfeng'
'Nakano, Yoshiaki'
'Yamochi, Hideki'
'Uruichi, Mikio'
'Yakushi, Kyuya'
'Saito, Gunzi'
'Tanaka, Koichiro'

_publ_section_title
;
 Tuning of Multi-Instabilities in Organic Alloy,
 [(EDO-TTF)1&#x2212;x(MeEDO-TTF)x]2PF6
;
_journal_issue 10
_journal_name_full 'Chemistry of Materials'
_journal_page_first 3121
_journal_paper_doi 10.1021/cm100051b
_journal_volume 22
_journal_year 2010
_chemical_formula_moiety 'C16.10 H12.20 O4 S8, F6 P1'
_chemical_formula_sum 'C16.1 H12.2 F6 O4 P S8'
_chemical_formula_weight 671.11
_chemical_name_common (Me0.05EDO-TTF)2PF6
_chemical_name_systematic
;
 ?
;
_space_group_IT_number 2
_symmetry_cell_setting triclinic
_symmetry_space_group_name_Hall '-P 1'
_symmetry_space_group_name_H-M 'P -1'
_atom_sites_solution_hydrogens geom
_atom_sites_solution_primary direct
_atom_sites_solution_secondary difmap
_audit_creation_method SHELXL-97
_cell_angle_alpha 93.214(8)
_cell_angle_beta 75.002(8)
_cell_angle_gamma 97.305(9)
_cell_formula_units_Z 1
_cell_length_a 7.1950(6)
_cell_length_b 7.3020(13)
_cell_length_c 11.955(2)
_cell_measurement_temperature 240(2)
_cell_volume 601.59(16)
_computing_cell_refinement MAC-DENZO
_computing_data_collection 'DIP software (MAC Science)'
_computing_data_reduction MAC-DENZO
_computing_molecular_graphics 'ORTEP III'
_computing_structure_refinement 'SHELXL-97 (Sheldrick, 1997)'
_computing_structure_solution 'SIR 2004'
_diffrn_ambient_temperature 240(2)
_diffrn_measured_fraction_theta_full 0.915
_diffrn_measured_fraction_theta_max 0.915
_diffrn_measurement_device_type 'Mac Science DIP-2020K'
_diffrn_measurement_method theta/2theta
_diffrn_radiation_monochromator graphite
_diffrn_radiation_source 'fine-focus sealed tube'
_diffrn_radiation_type MoK\a
_diffrn_radiation_wavelength 0.71073
_diffrn_reflns_av_R_equivalents 0.0000
_diffrn_reflns_av_sigmaI/netI 0.0301
_diffrn_reflns_limit_h_max 8
_diffrn_reflns_limit_h_min 0
_diffrn_reflns_limit_k_max 8
_diffrn_reflns_limit_k_min -8
_diffrn_reflns_limit_l_max 14
_diffrn_reflns_limit_l_min -14
_diffrn_reflns_number 2144
_diffrn_reflns_theta_full 25.97
_diffrn_reflns_theta_max 25.97
_diffrn_reflns_theta_min 2.81
_exptl_absorpt_coefficient_mu 0.881
_exptl_absorpt_correction_type none
_exptl_crystal_colour black
_exptl_crystal_density_diffrn 1.852
_exptl_crystal_density_method 'not measured'
_exptl_crystal_description platelet
_exptl_crystal_F_000 338
_exptl_crystal_size_max 0.70
_exptl_crystal_size_mid 0.60
_exptl_crystal_size_min 0.05
_refine_diff_density_max 0.528
_refine_diff_density_min -0.270
_refine_diff_density_rms 0.073
_refine_ls_extinction_method none
_refine_ls_goodness_of_fit_ref 1.069
_refine_ls_hydrogen_treatment mixed
_refine_ls_matrix_type full
_refine_ls_number_parameters 188
_refine_ls_number_reflns 2144
_refine_ls_number_restraints 0
_refine_ls_restrained_S_all 1.069
_refine_ls_R_factor_all 0.0600
_refine_ls_R_factor_gt 0.0463
_refine_ls_shift/su_max 0.000
_refine_ls_shift/su_mean 0.000
_refine_ls_structure_factor_coef Fsqd
_refine_ls_weighting_details 'calc w=1/[\s^2^(Fo^2^)+(0.0822P)^2^+0.2830P] where P=(Fo^2^+2Fc^2^)/3'
_refine_ls_weighting_scheme calc
_refine_ls_wR_factor_gt 0.1343
_refine_ls_wR_factor_ref 0.1442
_reflns_number_gt 1612
_reflns_number_total 2144
_reflns_threshold_expression >2sigma(I)
_cod_data_source_file cm100051b_si_002.cif
_cod_data_source_block x=0.05_240K
_cod_original_formula_sum 'C16.10 H12.20 F6 O4 P S8'
_cod_database_code 4000850

loop_
_symmetry_equiv_pos_as_xyz
'x, y, z'
'-x, -y, -z'

loop_
_atom_site_label
_atom_site_type_symbol
_atom_site_fract_x
_atom_site_fract_y
_atom_site_fract_z
_atom_site_U_iso_or_equiv
_atom_site_adp_type
_atom_site_occupancy
_atom_site_symmetry_multiplicity
_atom_site_calc_flag
_atom_site_refinement_flags
_atom_site_disorder_assembly
_atom_site_disorder_group
S3 S 0.38899(11) 0.31265(12) 0.68166(7) 0.0445(3) Uani 1 1 d . . .
S4 S 0.21707(12) 0.15770(12) 0.46583(8) 0.0481(3) Uani 1 1 d . . .
S5 S 0.78372(11) 0.34372(12) 0.52423(7) 0.0417(3) Uani 1 1 d . . .
S6 S 0.61095(13) 0.18881(13) 0.31308(8) 0.0492(3) Uani 1 1 d . . .
O11 O 0.5450(4) 0.4095(4) 0.8577(2) 0.0593(7) Uani 1 1 d . . .
O12 O 0.9296(3) 0.4335(4) 0.7042(2) 0.0560(7) Uani 1 1 d . . .
C1 C 0.5362(4) 0.2867(4) 0.5427(3) 0.0379(7) Uani 1 1 d . . .
C2 C 0.4628(4) 0.2192(4) 0.4512(3) 0.0388(7) Uani 1 1 d . . .
C7 C 0.5834(5) 0.3766(5) 0.7418(3) 0.0442(8) Uani 1 1 d . A .
C8 C 0.2416(6) 0.0925(6) 0.3223(4) 0.0599(10) Uani 1 1 d . . .
H8 H 0.1262 0.0465 0.2924 0.072 Uiso 1 1 calc R . .
C9 C 0.7623(5) 0.3880(5) 0.6710(3) 0.0428(8) Uani 1 1 d . A .
C10 C 0.4217(7) 0.1058(5) 0.2522(4) 0.0604(10) Uani 1 1 d . . .
H10 H 0.4455 0.0694 0.1682 0.072 Uiso 1 1 calc R . .
C13A C 0.7109(9) 0.3910(13) 0.9003(5) 0.058(2) Uiso 0.684(19) 1 d P A 1
C14A C 0.8894(9) 0.5060(13) 0.8228(6) 0.056(2) Uiso 0.684(19) 1 d P A 1
C13B C 0.7285(19) 0.500(3) 0.8909(12) 0.060(5) Uiso 0.316(19) 1 d P A 2
C14B C 0.905(2) 0.436(3) 0.8251(13) 0.058(4) Uiso 0.316(19) 1 d P A 2
P16 P 0.0000 0.0000 0.0000 0.0530(4) Uani 1 2 d S . 2
F17A F 0.060(2) 0.0160(14) 0.1163(10) 0.127(6) Uani 0.514(16) 1 d P B 2
F18A F 0.102(2) 0.1920(16) -0.0394(10) 0.134(5) Uani 0.514(16) 1 d P . 2
F19A F 0.178(3) -0.101(4) -0.0557(8) 0.187(11) Uani 0.514(16) 1 d P B 2
F17B F -0.030(3) -0.028(3) 0.1273(9) 0.185(8) Uani 0.486(16) 1 d P . 2
F18B F 0.035(4) -0.196(2) -0.030(2) 0.177(11) Uani 0.486(16) 1 d P . 2
F19B F 0.2148(12) 0.043(2) -0.0037(14) 0.139(6) Uani 0.486(16) 1 d P B 2

loop_
_atom_site_aniso_label
_atom_site_aniso_U_11
_atom_site_aniso_U_22
_atom_site_aniso_U_33
_atom_site_aniso_U_23
_atom_site_aniso_U_13
_atom_site_aniso_U_12
S3 0.0308(5) 0.0493(5) 0.0495(5) 0.0001(4) -0.0026(3) 0.0069(3)
S4 0.0367(5) 0.0455(5) 0.0640(6) 0.0010(4) -0.0165(4) 0.0038(4)
S5 0.0299(5) 0.0496(5) 0.0435(5) 0.0013(4) -0.0049(3) 0.0056(3)
S6 0.0486(6) 0.0476(6) 0.0484(5) -0.0020(4) -0.0062(4) 0.0084(4)
O11 0.0517(15) 0.076(2) 0.0457(14) -0.0047(13) -0.0041(11) 0.0126(13)
O12 0.0388(14) 0.0789(19) 0.0508(15) -0.0053(13) -0.0142(10) 0.0062(12)
C1 0.0288(16) 0.0338(17) 0.0495(18) 0.0042(13) -0.0053(12) 0.0064(12)
C2 0.0355(17) 0.0322(17) 0.0492(18) 0.0009(13) -0.0097(13) 0.0074(12)
C7 0.0405(18) 0.045(2) 0.0451(18) 0.0011(15) -0.0062(14) 0.0086(14)
C8 0.065(3) 0.052(2) 0.069(3) 0.0013(19) -0.033(2) -0.0023(19)
C9 0.0389(18) 0.047(2) 0.0427(18) 0.0011(14) -0.0093(13) 0.0071(14)
C10 0.083(3) 0.047(2) 0.056(2) 0.0002(18) -0.029(2) 0.005(2)
P16 0.0648(9) 0.0547(9) 0.0431(7) -0.0029(6) -0.0212(6) 0.0066(6)
F17A 0.230(15) 0.089(6) 0.115(10) -0.038(5) -0.135(11) 0.050(6)
F18A 0.192(12) 0.077(7) 0.126(8) 0.043(6) -0.051(7) -0.053(7)
F19A 0.171(13) 0.35(3) 0.070(5) -0.032(9) -0.022(7) 0.178(16)
F17B 0.182(14) 0.34(2) 0.036(5) 0.029(8) -0.007(6) 0.089(12)
F18B 0.27(2) 0.095(8) 0.25(2) -0.105(11) -0.20(2) 0.114(12)
F19B 0.052(5) 0.213(13) 0.151(12) 0.020(9) -0.036(5) -0.020(5)

loop_
_atom_type_symbol
_atom_type_description
_atom_type_scat_dispersion_real
_atom_type_scat_dispersion_imag
_atom_type_scat_source
C C 0.0033 0.0016 'International Tables Vol C Tables 4.2.6.8 and 6.1.1.4'
H H 0.0000 0.0000 'International Tables Vol C Tables 4.2.6.8 and 6.1.1.4'
O O 0.0106 0.0060 'International Tables Vol C Tables 4.2.6.8 and 6.1.1.4'
F F 0.0171 0.0103 'International Tables Vol C Tables 4.2.6.8 and 6.1.1.4'
P P 0.1023 0.0942 'International Tables Vol C Tables 4.2.6.8 and 6.1.1.4'
S S 0.1246 0.1234 'International Tables Vol C Tables 4.2.6.8 and 6.1.1.4'

loop_
_geom_angle_atom_site_label_1
_geom_angle_atom_site_label_2
_geom_angle_atom_site_label_3
_geom_angle
_geom_angle_site_symmetry_1
_geom_angle_site_symmetry_3
C7 S3 C1 93.49(15) . .
C8 S4 C2 94.96(18) . .
C1 S5 C9 93.56(16) . .
C10 S6 C2 94.64(18) . .
C7 O11 C13A 111.0(3) . .
C7 O11 C13B 110.1(6) . .
C13A O11 C13B 30.8(5) . .
C9 O12 C14B 114.0(6) . .
C9 O12 C14A 110.6(3) . .
C14B O12 C14A 21.6(7) . .
C2 C1 S5 120.7(3) . .
C2 C1 S3 122.2(3) . .
S5 C1 S3 117.0(2) . .
C1 C2 S4 122.4(3) . .
C1 C2 S6 122.1(3) . .
S4 C2 S6 115.55(19) . .
C9 C7 O11 124.1(3) . .
C9 C7 S3 118.0(3) . .
O11 C7 S3 117.9(2) . .
C10 C8 S4 117.5(3) . .
C7 C9 O12 125.4(3) . .
C7 C9 S5 117.7(3) . .
O12 C9 S5 116.9(2) . .
C8 C10 S6 117.3(3) . .
O11 C13A C14A 108.1(6) . .
O12 C14A C13A 110.6(6) . .
C14B C13B O11 115.2(13) . .
O12 C14B C13B 114.5(14) . .
F18B P16 F18B 180.0(19) . 2
F18B P16 F17B 87.4(10) . 2
F18B P16 F17B 92.6(10) 2 2
F18B P16 F17B 92.6(10) . .
F18B P16 F17B 87.4(10) 2 .
F17B P16 F17B 180.0(17) 2 .
F18B P16 F19B 92.1(7) . 2
F18B P16 F19B 87.9(7) 2 2
F17B P16 F19B 85.8(7) 2 2
F17B P16 F19B 94.2(7) . 2
F18B P16 F19B 87.9(7) . .
F18B P16 F19B 92.1(7) 2 .
F17B P16 F19B 94.2(7) 2 .
F17B P16 F19B 85.8(7) . .
F19B P16 F19B 180.0(12) 2 .
F18B P16 F18A 136.8(8) . .
F18B P16 F18A 43.2(8) 2 .
F17B P16 F18A 66.7(9) 2 .
F17B P16 F18A 113.3(9) . .
F19B P16 F18A 118.2(6) 2 .
F19B P16 F18A 61.8(6) . .
F18B P16 F18A 43.2(8) . 2
F18B P16 F18A 136.8(8) 2 2
F17B P16 F18A 113.3(9) 2 2
F17B P16 F18A 66.7(9) . 2
F19B P16 F18A 61.8(6) 2 2
F19B P16 F18A 118.2(6) . 2
F18A P16 F18A 180.0(4) . 2
F18B P16 F19A 135.8(8) . 2
F18B P16 F19A 44.2(8) 2 2
F17B P16 F19A 103.1(7) 2 2
F17B P16 F19A 76.9(7) . 2
F19B P16 F19A 47.2(7) 2 2
F19B P16 F19A 132.8(7) . 2
F18A P16 F19A 85.3(8) . 2
F18A P16 F19A 94.7(8) 2 2
F18B P16 F19A 44.2(8) . .
F18B P16 F19A 135.8(8) 2 .
F17B P16 F19A 76.9(7) 2 .
F17B P16 F19A 103.1(7) . .
F19B P16 F19A 132.8(7) 2 .
F19B P16 F19A 47.2(7) . .
F18A P16 F19A 94.7(8) . .
F18A P16 F19A 85.3(8) 2 .
F19A P16 F19A 180.0(17) 2 .
F18B P16 F17A 82.2(6) . 2
F18B P16 F17A 97.8(6) 2 2
F17B P16 F17A 25.2(9) 2 2
F17B P16 F17A 154.8(9) . 2
F19B P16 F17A 61.5(6) 2 2
F19B P16 F17A 118.5(6) . 2
F18A P16 F17A 86.2(6) . 2
F18A P16 F17A 93.8(6) 2 2
F19A P16 F17A 89.6(6) 2 2
F19A P16 F17A 90.4(6) . 2
F18B P16 F17A 97.8(6) . .
F18B P16 F17A 82.2(6) 2 .
F17B P16 F17A 154.8(9) 2 .
F17B P16 F17A 25.2(9) . .
F19B P16 F17A 118.5(6) 2 .
F19B P16 F17A 61.5(6) . .
F18A P16 F17A 93.8(6) . .
F18A P16 F17A 86.2(6) 2 .
F19A P16 F17A 90.4(6) 2 .
F19A P16 F17A 89.6(6) . .
F17A P16 F17A 180.0(2) 2 .
F17B F17A P16 73.0(15) . .
F17B F17A F19B 128.7(18) . .
P16 F17A F19B 58.4(5) . .
F18B F18A P16 66.5(8) 2 .
F18B F18A F19B 106.8(13) 2 .
P16 F18A F19B 58.8(5) . .
F18B F18A F17B 100.3(11) 2 2
P16 F18A F17B 55.7(6) . 2
F19B F18A F17B 86.3(8) . 2
F18B F19A F19B 124.1(11) . .
F18B F19A P16 65.7(7) . .
F19B F19A P16 65.7(6) . .
F17A F17B P16 81.7(16) . .
F17A F17B F18A 123(2) . 2
P16 F17B F18A 57.6(6) . 2
F18A F18B F19A 134.6(13) 2 .
F18A F18B P16 70.3(7) 2 .
F19A F18B P16 70.1(8) . .
F19A F19B P16 67.1(6) . .
F19A F19B F18A 107.1(9) . .
P16 F19B F18A 59.4(4) . .
F19A F19B F17A 101.5(10) . .
P16 F19B F17A 60.1(5) . .
F18A F19B F17A 91.5(8) . .

loop_
_geom_bond_atom_site_label_1
_geom_bond_atom_site_label_2
_geom_bond_distance
_geom_bond_site_symmetry_2
S3 C7 1.734(4) .
S3 C1 1.738(3) .
S4 C8 1.725(4) .
S4 C2 1.733(3) .
S5 C1 1.736(3) .
S5 C9 1.736(3) .
S6 C10 1.734(4) .
S6 C2 1.738(3) .
O11 C7 1.354(4) .
O11 C13A 1.438(6) .
O11 C13B 1.535(14) .
O12 C9 1.360(4) .
O12 C14B 1.409(15) .
O12 C14A 1.455(7) .
C1 C2 1.376(5) .
C7 C9 1.340(5) .
C8 C10 1.344(6) .
C13A C14A 1.552(11) .
C13B C14B 1.43(2) .
P16 F18B 1.496(9) .
P16 F18B 1.496(9) 2
P16 F17B 1.502(10) 2
P16 F17B 1.502(10) .
P16 F19B 1.527(7) 2
P16 F19B 1.527(7) .
P16 F18A 1.536(8) .
P16 F18A 1.536(8) 2
P16 F19A 1.543(9) 2
P16 F19A 1.543(9) .
P16 F17A 1.554(9) 2
P16 F17A 1.554(9) .
F17A F17B 0.67(2) .
F17A F19B 1.576(17) .
F18A F18B 1.116(19) 2
F18A F19B 1.574(15) .
F18A F17B 1.67(2) 2
F19A F18B 1.145(19) .
F19A F19B 1.230(18) .
F17B F18A 1.67(2) 2
F18B F18A 1.116(19) 2

loop_
_geom_torsion_atom_site_label_1
_geom_torsion_atom_site_label_2
_geom_torsion_atom_site_label_3
_geom_torsion_atom_site_label_4
_geom_torsion
_geom_torsion_site_symmetry_1
_geom_torsion_site_symmetry_4
C9 S5 C1 C2 -173.8(3) . .
C9 S5 C1 S3 4.4(2) . .
C7 S3 C1 C2 174.5(3) . .
C7 S3 C1 S5 -3.7(2) . .
S5 C1 C2 S4 179.19(16) . .
S3 C1 C2 S4 1.1(4) . .
S5 C1 C2 S6 -0.5(4) . .
S3 C1 C2 S6 -178.59(16) . .
C8 S4 C2 C1 179.7(3) . .
C8 S4 C2 S6 -0.7(2) . .
C10 S6 C2 C1 -179.8(3) . .
C10 S6 C2 S4 0.5(2) . .
C13A O11 C7 C9 -21.1(6) . .
C13B O11 C7 C9 11.9(9) . .
C13A O11 C7 S3 157.9(4) . .
C13B O11 C7 S3 -169.1(8) . .
C1 S3 C7 C9 1.2(3) . .
C1 S3 C7 O11 -177.9(3) . .
C2 S4 C8 C10 0.6(4) . .
O11 C7 C9 O12 0.0(6) . .
S3 C7 C9 O12 -179.0(3) . .
O11 C7 C9 S5 -179.2(3) . .
S3 C7 C9 S5 1.7(4) . .
C14B O12 C9 C7 11.2(11) . .
C14A O12 C9 C7 -12.0(6) . .
C14B O12 C9 S5 -169.5(10) . .
C14A O12 C9 S5 167.3(5) . .
C1 S5 C9 C7 -3.6(3) . .
C1 S5 C9 O12 177.1(3) . .
S4 C8 C10 S6 -0.4(5) . .
C2 S6 C10 C8 0.0(4) . .
C7 O11 C13A C14A 49.7(7) . .
C13B O11 C13A C14A -44.6(12) . .
C9 O12 C14A C13A 41.9(8) . .
C14B O12 C14A C13A -61(2) . .
O11 C13A C14A O12 -63.0(9) . .
C7 O11 C13B C14B -35.8(18) . .
C13A O11 C13B C14B 61.7(17) . .
C9 O12 C14B C13B -35(2) . .
C14A O12 C14B C13B 50(2) . .
O11 C13B C14B O12 49(2) . .
F18B P16 F17A F17B -79(2) . .
F18B P16 F17A F17B 101(2) 2 .
F17B P16 F17A F17B 180.000(1) 2 .
F19B P16 F17A F17B 17(3) 2 .
F19B P16 F17A F17B -163(3) . .
F18A P16 F17A F17B 142(2) . .
F18A P16 F17A F17B -38(2) 2 .
F19A P16 F17A F17B 57(2) 2 .
F19A P16 F17A F17B -123(2) . .
F17A P16 F17A F17B -35(3) 2 .
F18B P16 F17A F19B 83.3(10) . .
F18B P16 F17A F19B -96.7(10) 2 .
F17B P16 F17A F19B -17(3) 2 .
F17B P16 F17A F19B 163(3) . .
F19B P16 F17A F19B 180.0 2 .
F18A P16 F17A F19B -55.0(7) . .
F18A P16 F17A F19B 125.0(7) 2 .
F19A P16 F17A F19B -140.3(9) 2 .
F19A P16 F17A F19B 39.7(9) . .
F17A P16 F17A F19B 128.0(9) 2 .
F18B P16 F18A F18B 180.0 . 2
F17B P16 F18A F18B 122.1(14) 2 2
F17B P16 F18A F18B -57.9(14) . 2
F19B P16 F18A F18B 50.9(13) 2 2
F19B P16 F18A F18B -129.1(13) . 2
F18A P16 F18A F18B -67(22) 2 2
F19A P16 F18A F18B 15.6(11) 2 2
F19A P16 F18A F18B -164.4(11) . 2
F17A P16 F18A F18B 105.6(11) 2 2
F17A P16 F18A F18B -74.4(11) . 2
F18B P16 F18A F19B -50.9(13) . .
F18B P16 F18A F19B 129.1(13) 2 .
F17B P16 F18A F19B -108.7(8) 2 .
F17B P16 F18A F19B 71.3(8) . .
F19B P16 F18A F19B 180.0 2 .
F18A P16 F18A F19B 62(45) 2 .
F19A P16 F18A F19B 144.8(6) 2 .
F19A P16 F18A F19B -35.2(6) . .
F17A P16 F18A F19B -125.3(7) 2 .
F17A P16 F18A F19B 54.7(7) . .
F18B P16 F18A F17B 57.9(14) . 2
F18B P16 F18A F17B -122.1(14) 2 2
F17B P16 F18A F17B 180.0 . 2
F19B P16 F18A F17B -71.3(8) 2 2
F19B P16 F18A F17B 108.7(8) . 2
F18A P16 F18A F17B 171(37) 2 2
F19A P16 F18A F17B -106.5(8) 2 2
F19A P16 F18A F17B 73.5(8) . 2
F17A P16 F18A F17B -16.5(10) 2 2
F17A P16 F18A F17B 163.5(10) . 2
F18B P16 F19A F18B 180.0 2 .
F17B P16 F19A F18B -99.9(13) 2 .
F17B P16 F19A F18B 80.1(13) . .
F19B P16 F19A F18B -28.5(13) 2 .
F19B P16 F19A F18B 151.5(13) . .
F18A P16 F19A F18B -164.7(12) . .
F18A P16 F19A F18B 15.3(12) 2 .
F19A P16 F19A F18B 90(24) 2 .
F17A P16 F19A F18B -78.4(12) 2 .
F17A P16 F19A F18B 101.6(12) . .
F18B P16 F19A F19B -151.5(13) . .
F18B P16 F19A F19B 28.5(13) 2 .
F17B P16 F19A F19B 108.6(12) 2 .
F17B P16 F19A F19B -71.4(12) . .
F19B P16 F19A F19B 180.0 2 .
F18A P16 F19A F19B 43.8(10) . .
F18A P16 F19A F19B -136.2(10) 2 .
F19A P16 F19A F19B -62(29) 2 .
F17A P16 F19A F19B 130.1(9) 2 .
F17A P16 F19A F19B -49.9(9) . .
F19B F17A F17B P16 -19(3) . .
P16 F17A F17B F18A 42.2(18) . 2
F19B F17A F17B F18A 23(4) . 2
F18B P16 F17B F17A 103(2) . .
F18B P16 F17B F17A -77(2) 2 .
F17B P16 F17B F17A 36(20) 2 .
F19B P16 F17B F17A -165(2) 2 .
F19B P16 F17B F17A 15(2) . .
F18A P16 F17B F17A -42(2) . .
F18A P16 F17B F17A 138(2) 2 .
F19A P16 F17B F17A -121(3) 2 .
F19A P16 F17B F17A 59(3) . .
F17A P16 F17B F17A 180.0 2 .
F18B P16 F17B F18A -35.4(7) . 2
F18B P16 F17B F18A 144.6(7) 2 2
F17B P16 F17B F18A -102(20) 2 2
F19B P16 F17B F18A 56.8(7) 2 2
F19B P16 F17B F18A -123.2(7) . 2
F18A P16 F17B F18A 180.0 . 2
F19A P16 F17B F18A 101.1(9) 2 2
F19A P16 F17B F18A -78.9(9) . 2
F17A P16 F17B F18A 42(2) 2 2
F17A P16 F17B F18A -138(2) . 2
F19B F19A F18B F18A 1(3) . 2
P16 F19A F18B F18A -31(2) . 2
F19B F19A F18B P16 31.7(14) . .
F18B P16 F18B F18A 68(21) 2 2
F17B P16 F18B F18A -128.9(13) 2 2
F17B P16 F18B F18A 51.1(13) . 2
F19B P16 F18B F18A -43.2(11) 2 2
F19B P16 F18B F18A 136.8(11) . 2
F18A P16 F18B F18A 180.0 . 2
F19A P16 F18B F18A -22.6(17) 2 2
F19A P16 F18B F18A 157.4(17) . 2
F17A P16 F18B F18A -104.1(11) 2 2
F17A P16 F18B F18A 75.9(11) . 2
F18B P16 F18B F19A -89(15) 2 .
F17B P16 F18B F19A 73.8(11) 2 .
F17B P16 F18B F19A -106.2(11) . .
F19B P16 F18B F19A 159.5(9) 2 .
F19B P16 F18B F19A -20.5(9) . .
F18A P16 F18B F19A 22.6(17) . .
F18A P16 F18B F19A -157.4(17) 2 .
F19A P16 F18B F19A 180.0 2 .
F17A P16 F18B F19A 98.6(12) 2 .
F17A P16 F18B F19A -81.4(12) . .
F18B F19A F19B P16 -31.7(14) . .
F18B F19A F19B F18A -76.5(17) . .
P16 F19A F19B F18A -44.8(8) . .
F18B F19A F19B F17A 18.7(18) . .
P16 F19A F19B F17A 50.3(6) . .
F18B P16 F19B F19A 19.5(10) . .
F18B P16 F19B F19A -160.5(10) 2 .
F17B P16 F19B F19A -67.8(11) 2 .
F17B P16 F19B F19A 112.2(11) . .
F19B P16 F19B F19A 70(4) 2 .
F18A P16 F19B F19A -128.5(11) . .
F18A P16 F19B F19A 51.5(11) 2 .
F19A P16 F19B F19A 180.0 2 .
F17A P16 F19B F19A -60.5(10) 2 .
F17A P16 F19B F19A 119.5(10) . .
F18B P16 F19B F18A 147.9(10) . .
F18B P16 F19B F18A -32.1(10) 2 .
F17B P16 F19B F18A 60.7(9) 2 .
F17B P16 F19B F18A -119.3(9) . .
F19B P16 F19B F18A -161(6) 2 .
F18A P16 F19B F18A 180.0 2 .
F19A P16 F19B F18A -51.5(11) 2 .
F19A P16 F19B F18A 128.5(11) . .
F17A P16 F19B F18A 68.0(8) 2 .
F17A P16 F19B F18A -112.0(8) . .
F18B P16 F19B F17A -100.0(9) . .
F18B P16 F19B F17A 80.0(9) 2 .
F17B P16 F19B F17A 172.7(11) 2 .
F17B P16 F19B F17A -7.3(11) . .
F19B P16 F19B F17A -49(3) 2 .
F18A P16 F19B F17A 112.0(8) . .
F18A P16 F19B F17A -68.0(8) 2 .
F19A P16 F19B F17A 60.5(10) 2 .
F19A P16 F19B F17A -119.5(10) . .
F17A P16 F19B F17A 180.0 2 .
F18B F18A F19B F19A 97.0(14) 2 .
P16 F18A F19B F19A 49.0(10) . .
F17B F18A F19B F19A -2.6(12) 2 .
F18B F18A F19B P16 48.0(9) 2 .
F17B F18A F19B P16 -51.6(5) 2 .
F18B F18A F19B F17A -5.5(11) 2 .
P16 F18A F19B F17A -53.5(5) . .
F17B F18A F19B F17A -105.1(7) 2 .
F17B F17A F19B F19A -34(3) . .
P16 F17A F19B F19A -54.9(7) . .
F17B F17A F19B P16 21(3) . .
F17B F17A F19B F18A 74(3) . .
P16 F17A F19B F18A 52.9(5) . .
